data_4319522
loop_
_publ_author_name
'Oliver Just'
'William S. Rees'

_publ_section_title
;
 Synthesis and Single-Crystal X-ray Diffraction Examination of a
 Structurally Homologous Series of Tetracoordinate Heteroleptic Anionic
 Lanthanide Complexes: Ln{N[Si(CH3)2CH2CH2Si(CH3)2]}3(\m-Cl)Li(L)3 [Ln =
 Sm, Eu, Gd, Tb, Dy, Ho, Er, Tm, Yb; (L)3= (THF)3, (Et2O)3, (THF)2(Et2O)]
;
_journal_name_full 'Inorganic Chemistry'
_journal_page_first 1751
_journal_page_last 1755
_journal_paper_doi 10.1021/ic9912023
_journal_volume 40
_journal_year 2001
_chemical_formula_sum 'C30 H78 Cl Dy Li N3 O3 Si6'
_chemical_formula_weight 902.38
_chemical_name_systematic
; 
? 
;
_space_group_IT_number 14
_symmetry_cell_setting monoclinic
_symmetry_space_group_name_Hall '-P 2yn'
_symmetry_space_group_name_H-M 'P 1 21/n 1'
_atom_sites_solution_hydrogens geom
_atom_sites_solution_primary direct
_atom_sites_solution_secondary difmap
_audit_creation_method SHELXL-97
_cell_angle_alpha 90.00
_cell_angle_beta 98.4000(10)
_cell_angle_gamma 90.00
_cell_formula_units_Z 4
_cell_length_a 12.70820(10)
_cell_length_b 20.72560(10)
_cell_length_c 18.83340(10)
_cell_measurement_temperature 173(2)
_cell_volume 4907.22(5)
_computing_structure_refinement 'SHELXL-97 (Sheldrick, 1997)'
_computing_structure_solution 'SHELXS-97 (Sheldrick, 1990)'
_diffrn_ambient_temperature 173(2)
_diffrn_measured_fraction_theta_full 0.998
_diffrn_measured_fraction_theta_max 0.998
_diffrn_radiation_monochromator graphite
_diffrn_radiation_source 'fine-focus sealed tube'
_diffrn_radiation_type MoK\a
_diffrn_radiation_wavelength 0.71073
_diffrn_reflns_av_R_equivalents 0.0235
_diffrn_reflns_av_sigmaI/netI 0.0277
_diffrn_reflns_limit_h_max 14
_diffrn_reflns_limit_h_min -15
_diffrn_reflns_limit_k_max 21
_diffrn_reflns_limit_k_min -24
_diffrn_reflns_limit_l_max 22
_diffrn_reflns_limit_l_min -18
_diffrn_reflns_number 25414
_diffrn_reflns_theta_full 25.00
_diffrn_reflns_theta_max 25.00
_diffrn_reflns_theta_min 1.47
_exptl_absorpt_coefficient_mu 1.752
_exptl_crystal_density_diffrn 1.221
_exptl_crystal_density_method 'not measured'
_exptl_crystal_F_000 1892
_refine_diff_density_max 1.169
_refine_diff_density_min -0.492
_refine_diff_density_rms 0.070
_refine_ls_extinction_method none
_refine_ls_goodness_of_fit_ref 1.035
_refine_ls_hydrogen_treatment mixed
_refine_ls_matrix_type full
_refine_ls_number_parameters 454
_refine_ls_number_reflns 8618
_refine_ls_number_restraints 0
_refine_ls_restrained_S_all 1.035
_refine_ls_R_factor_all 0.0370
_refine_ls_R_factor_gt 0.0286
_refine_ls_shift/su_max 0.051
_refine_ls_shift/su_mean 0.001
_refine_ls_structure_factor_coef Fsqd
_refine_ls_weighting_details 'calc w=1/[\s^2^(Fo^2^)+(0.0337P)^2^+6.7894P] where P=(Fo^2^+2Fc^2^)/3'
_refine_ls_weighting_scheme calc
_refine_ls_wR_factor_gt 0.0717
_refine_ls_wR_factor_ref 0.0768
_reflns_number_gt 7373
_reflns_number_total 8618
_reflns_threshold_expression >2sigma(I)
_cod_data_source_file ic9912023_5.cif
_cod_data_source_block just30
_cod_database_code 4319522

loop_
_symmetry_equiv_pos_as_xyz
'x, y, z'
'-x+1/2, y+1/2, -z+1/2'
'-x, -y, -z'
'x-1/2, -y-1/2, z-1/2'

loop_
_atom_site_label
_atom_site_type_symbol
_atom_site_fract_x
_atom_site_fract_y
_atom_site_fract_z
_atom_site_U_iso_or_equiv
_atom_site_adp_type
_atom_site_occupancy
_atom_site_symmetry_multiplicity
_atom_site_calc_flag
_atom_site_refinement_flags
_atom_site_disorder_assembly
_atom_site_disorder_group
Dy1 Dy 0.383003(12) 0.148211(7) 0.712572(7) 0.02982(6) Uani 1 1 d . . .
Si1 Si 0.23762(9) 0.21534(6) 0.84502(6) 0.0458(3) Uani 1 1 d . . .
Si2 Si 0.45899(9) 0.21791(5) 0.87867(5) 0.0436(2) Uani 1 1 d . . .
Si3 Si 0.25731(8) 0.00177(5) 0.69106(6) 0.0412(2) Uani 1 1 d . . .
Si4 Si 0.14062(8) 0.09342(5) 0.60306(5) 0.0402(2) Uani 1 1 d . . .
Si5 Si 0.50557(10) 0.19968(6) 0.57107(5) 0.0486(3) Uani 1 1 d . . .
Si6 Si 0.38229(12) 0.29863(5) 0.61846(6) 0.0575(3) Uani 1 1 d . . .
Cl1 Cl 0.55462(7) 0.07829(5) 0.74836(5) 0.0472(2) Uani 1 1 d . . .
N1 N 0.3544(2) 0.19751(14) 0.81315(14) 0.0362(6) Uani 1 1 d . . .
N2 N 0.2512(2) 0.08263(13) 0.66730(14) 0.0344(6) Uani 1 1 d . . .
N3 N 0.4215(3) 0.21964(14) 0.63199(15) 0.0408(7) Uani 1 1 d . . .
C1 C 0.2822(4) 0.2541(3) 0.9348(2) 0.0649(13) Uani 1 1 d . . .
H1A H 0.2366 0.2891 0.9421 0.071(10) Uiso 1 1 calc R . .
H1B H 0.2804 0.2236 0.9723 0.071(10) Uiso 1 1 calc R . .
C2 C 0.3971(4) 0.2785(2) 0.9343(2) 0.0654(13) Uani 1 1 d . . .
H2A H 0.4348 0.2803 0.9817 0.085(12) Uiso 1 1 calc R . .
H2B H 0.3969 0.3203 0.9135 0.085(12) Uiso 1 1 calc R . .
C3 C 0.1564(4) 0.1419(2) 0.8567(3) 0.0659(13) Uani 1 1 d . . .
H3A H 0.0927 0.1542 0.8739 0.088(10) Uiso 1 1 calc R . .
H3B H 0.1959 0.1136 0.8902 0.088(10) Uiso 1 1 calc R . .
H3C H 0.1393 0.1205 0.8118 0.088(10) Uiso 1 1 calc R . .
C4 C 0.1512(5) 0.2727(3) 0.7866(3) 0.0830(17) Uani 1 1 d . . .
H4A H 0.0906 0.2831 0.8086 0.106(12) Uiso 1 1 calc R . .
H4B H 0.1290 0.2533 0.7412 0.106(12) Uiso 1 1 calc R . .
H4C H 0.1901 0.3109 0.7804 0.106(12) Uiso 1 1 calc R . .
C5 C 0.5049(4) 0.1464(2) 0.9356(2) 0.0699(14) Uani 1 1 d . . .
H5A H 0.5525 0.1602 0.9764 0.097(11) Uiso 1 1 calc R . .
H5B H 0.5403 0.1169 0.9085 0.097(11) Uiso 1 1 calc R . .
H5C H 0.4453 0.1257 0.9508 0.097(11) Uiso 1 1 calc R . .
C6 C 0.5777(4) 0.2503(2) 0.8425(3) 0.0643(12) Uani 1 1 d . . .
H6A H 0.6361 0.2530 0.8801 0.093(10) Uiso 1 1 calc R . .
H6B H 0.5620 0.2920 0.8229 0.093(10) Uiso 1 1 calc R . .
H6C H 0.5954 0.2223 0.8061 0.093(10) Uiso 1 1 calc R . .
C7 C 0.1167(4) -0.0264(2) 0.6634(2) 0.0581(11) Uani 1 1 d . . .
H7A H 0.1141 -0.0718 0.6564 0.074(11) Uiso 1 1 calc R . .
H7B H 0.0731 -0.0153 0.6984 0.074(11) Uiso 1 1 calc R . .
C8 C 0.0811(4) 0.0096(2) 0.5921(2) 0.0593(11) Uani 1 1 d . . .
H8A H 0.0057 0.0120 0.5826 0.090(12) Uiso 1 1 calc R . .
H8B H 0.1059 -0.0122 0.5534 0.090(12) Uiso 1 1 calc R . .
C9 C 0.3046(4) -0.0107(2) 0.7890(2) 0.0611(12) Uani 1 1 d . . .
H9A H 0.3127 -0.0556 0.7986 0.078(9) Uiso 1 1 calc R . .
H9B H 0.2540 0.0067 0.8162 0.078(9) Uiso 1 1 calc R . .
H9C H 0.3710 0.0104 0.8019 0.078(9) Uiso 1 1 calc R . .
C10 C 0.3456(4) -0.0446(2) 0.6386(3) 0.0747(15) Uani 1 1 d . . .
H10A H 0.3459 -0.0887 0.6522 0.100(11) Uiso 1 1 calc R . .
H10B H 0.4158 -0.0279 0.6482 0.100(11) Uiso 1 1 calc R . .
H10C H 0.3200 -0.0407 0.5888 0.100(11) Uiso 1 1 calc R . .
C11 C 0.1722(4) 0.1236(2) 0.5155(2) 0.0556(11) Uani 1 1 d . . .
H11A H 0.1081 0.1288 0.4830 0.071(8) Uiso 1 1 calc R . .
H11B H 0.2169 0.0935 0.4963 0.071(8) Uiso 1 1 calc R . .
H11C H 0.2075 0.1640 0.5224 0.071(8) Uiso 1 1 calc R . .
C12 C 0.0407(4) 0.1499(2) 0.6322(2) 0.0674(14) Uani 1 1 d . . .
H12A H -0.0225 0.1488 0.5985 0.091(10) Uiso 1 1 calc R . .
H12B H 0.0688 0.1925 0.6350 0.091(10) Uiso 1 1 calc R . .
H12C H 0.0252 0.1372 0.6780 0.091(10) Uiso 1 1 calc R . .
C13 C 0.4721(5) 0.2632(2) 0.4996(2) 0.0781(16) Uani 1 1 d . . .
H13A H 0.5289 0.2687 0.4725 0.098(14) Uiso 1 1 calc R . .
H13B H 0.4095 0.2521 0.4681 0.098(14) Uiso 1 1 calc R . .
C14 C 0.4549(6) 0.3247(3) 0.5422(3) 0.097(2) Uani 1 1 d . . .
H14A H 0.4136 0.3551 0.5123 0.14(2) Uiso 1 1 calc R . .
H14B H 0.5212 0.3439 0.5604 0.14(2) Uiso 1 1 calc R . .
C15 C 0.6486(4) 0.2077(3) 0.6110(3) 0.0789(15) Uani 1 1 d . . .
H15A H 0.6924 0.1946 0.5769 0.108(12) Uiso 1 1 calc R . .
H15B H 0.6626 0.1812 0.6525 0.108(12) Uiso 1 1 calc R . .
H15C H 0.6635 0.2514 0.6240 0.108(12) Uiso 1 1 calc R . .
C16 C 0.4850(4) 0.1156(2) 0.5361(2) 0.0584(11) Uani 1 1 d . . .
H16A H 0.5319 0.1075 0.5021 0.074(8) Uiso 1 1 calc R . .
H16B H 0.4135 0.1107 0.5136 0.074(8) Uiso 1 1 calc R . .
H16C H 0.4992 0.0859 0.5747 0.074(8) Uiso 1 1 calc R . .
C17 C 0.2369(5) 0.3081(3) 0.5917(3) 0.098(2) Uani 1 1 d . . .
H17A H 0.2200 0.3527 0.5866 0.108(12) Uiso 1 1 calc R . .
H17B H 0.2006 0.2898 0.6275 0.108(12) Uiso 1 1 calc R . .
H17C H 0.2157 0.2868 0.5473 0.108(12) Uiso 1 1 calc R . .
C18 C 0.4208(5) 0.3517(2) 0.6981(3) 0.0707(14) Uani 1 1 d . . .
H18A H 0.3938 0.3939 0.6877 0.083(10) Uiso 1 1 calc R . .
H18B H 0.4961 0.3534 0.7090 0.083(10) Uiso 1 1 calc R . .
H18C H 0.3920 0.3348 0.7380 0.083(10) Uiso 1 1 calc R . .
Li1 Li 0.6938(5) 0.0033(3) 0.7912(3) 0.0410(13) Uani 1 1 d . . .
O1 O 0.8186(2) 0.05040(15) 0.83224(16) 0.0616(8) Uani 1 1 d . . .
O2 O 0.7225(2) -0.04449(14) 0.70859(14) 0.0532(7) Uani 1 1 d . . .
O3 O 0.6502(2) -0.05652(13) 0.86134(14) 0.0534(7) Uani 1 1 d . . .
C19 C 0.9684(9) 0.0014(5) 0.9060(6) 0.203(5) Uani 1 1 d . . .
H19A H 1.0371 -0.0153 0.9028 0.305 Uiso 1 1 calc R . .
H19B H 0.9266 -0.0310 0.9242 0.305 Uiso 1 1 calc R . .
H19C H 0.9746 0.0376 0.9373 0.305 Uiso 1 1 calc R . .
C20 C 0.9215(5) 0.0196(4) 0.8405(5) 0.128(3) Uani 1 1 d . . .
H20A H 0.9152 -0.0177 0.8109 0.30(5) Uiso 1 1 calc R . .
H20B H 0.9689 0.0482 0.8217 0.30(5) Uiso 1 1 calc R . .
C21 C 0.8186(5) 0.1174(3) 0.8471(3) 0.0852(17) Uani 1 1 d . . .
H21A H 0.8689 0.1256 0.8886 0.120(17) Uiso 1 1 calc R . .
H21B H 0.7505 0.1291 0.8579 0.120(17) Uiso 1 1 calc R . .
C22 C 0.8438(5) 0.1584(3) 0.7885(4) 0.099(2) Uani 1 1 d . . .
H22A H 0.8436 0.2024 0.8029 0.149 Uiso 1 1 calc R . .
H22B H 0.7920 0.1521 0.7473 0.149 Uiso 1 1 calc R . .
H22C H 0.9121 0.1474 0.7774 0.149 Uiso 1 1 calc R . .
C23 C 0.7561(6) 0.0239(3) 0.6100(3) 0.108(2) Uani 1 1 d . . .
H23A H 0.8025 0.0283 0.5750 0.162 Uiso 1 1 calc R . .
H23B H 0.7508 0.0641 0.6335 0.162 Uiso 1 1 calc R . .
H23C H 0.6877 0.0111 0.5871 0.162 Uiso 1 1 calc R . .
C24 C 0.7974(5) -0.0240(4) 0.6616(3) 0.097(2) Uani 1 1 d . . .
H24A H 0.8591 -0.0072 0.6902 0.146 Uiso 1 1 calc R . .
H24B H 0.8184 -0.0606 0.6368 0.146 Uiso 1 1 calc R . .
C25 C 0.6366(5) -0.0838(3) 0.6752(3) 0.0915(18) Uani 1 1 d . . .
H25A H 0.6085 -0.0653 0.6303 0.137 Uiso 1 1 calc R . .
H25B H 0.5817 -0.0839 0.7044 0.137 Uiso 1 1 calc R . .
C26 C 0.6680(5) -0.1507(3) 0.6635(3) 0.0890(18) Uani 1 1 d . . .
H26A H 0.6074 -0.1780 0.6609 0.133 Uiso 1 1 calc R . .
H26B H 0.7198 -0.1641 0.7023 0.133 Uiso 1 1 calc R . .
H26C H 0.6970 -0.1534 0.6199 0.133 Uiso 1 1 calc R . .
C27 C 0.6721(5) -0.0068(3) 0.9796(3) 0.0885(17) Uani 1 1 d . . .
H27A H 0.6354 0.0029 1.0188 0.127(14) Uiso 1 1 calc R . .
H27B H 0.7060 0.0311 0.9657 0.127(14) Uiso 1 1 calc R . .
H27C H 0.7241 -0.0391 0.9936 0.127(14) Uiso 1 1 calc R . .
C28 C 0.5922(5) -0.0316(3) 0.9156(3) 0.0891(17) Uani 1 1 d . . .
H28A H 0.5492 -0.0647 0.9313 0.134 Uiso 1 1 calc R . .
H28B H 0.5470 0.0026 0.8964 0.134 Uiso 1 1 calc R . .
C29 C 0.6827(5) -0.1214(3) 0.8719(3) 0.0834(16) Uani 1 1 d . . .
H29A H 0.7180 -0.1263 0.9196 0.125 Uiso 1 1 calc R . .
H29B H 0.7324 -0.1312 0.8403 0.125 Uiso 1 1 calc R . .
C30 C 0.5927(5) -0.1690(3) 0.8593(3) 0.0887(18) Uani 1 1 d . . .
H30A H 0.6194 -0.2114 0.8693 0.133 Uiso 1 1 calc R . .
H30B H 0.5599 -0.1666 0.8107 0.133 Uiso 1 1 calc R . .
H30C H 0.5419 -0.1592 0.8900 0.133 Uiso 1 1 calc R . .

loop_
_atom_site_aniso_label
_atom_site_aniso_U_11
_atom_site_aniso_U_22
_atom_site_aniso_U_33
_atom_site_aniso_U_23
_atom_site_aniso_U_13
_atom_site_aniso_U_12
Dy1 0.03691(10) 0.03071(9) 0.02165(9) 0.00125(6) 0.00368(6) 0.00083(7)
Si1 0.0456(6) 0.0546(7) 0.0375(6) -0.0122(5) 0.0070(5) 0.0026(5)
Si2 0.0483(6) 0.0524(6) 0.0294(5) -0.0063(4) 0.0038(4) -0.0139(5)
Si3 0.0442(6) 0.0373(5) 0.0404(5) 0.0046(4) 0.0013(4) -0.0049(4)
Si4 0.0412(6) 0.0515(6) 0.0266(5) 0.0007(4) -0.0001(4) 0.0043(5)
Si5 0.0661(7) 0.0523(6) 0.0298(5) 0.0053(5) 0.0154(5) -0.0061(6)
Si6 0.1003(10) 0.0352(6) 0.0356(6) 0.0056(5) 0.0061(6) 0.0044(6)
Cl1 0.0396(5) 0.0491(5) 0.0522(5) 0.0073(4) 0.0047(4) 0.0075(4)
N1 0.0416(16) 0.0423(17) 0.0245(14) -0.0037(12) 0.0038(12) -0.0030(13)
N2 0.0402(16) 0.0350(15) 0.0265(14) 0.0004(11) 0.0000(12) 0.0013(12)
N3 0.060(2) 0.0356(16) 0.0272(15) 0.0030(12) 0.0081(13) -0.0024(14)
C1 0.070(3) 0.084(3) 0.045(2) -0.024(2) 0.019(2) -0.003(3)
C2 0.079(3) 0.073(3) 0.044(2) -0.024(2) 0.009(2) -0.017(3)
C3 0.048(3) 0.080(3) 0.074(3) -0.016(3) 0.023(2) -0.010(2)
C4 0.090(4) 0.075(4) 0.079(4) -0.017(3) -0.003(3) 0.036(3)
C5 0.078(3) 0.085(4) 0.040(2) 0.009(2) -0.015(2) -0.006(3)
C6 0.058(3) 0.074(3) 0.063(3) -0.009(2) 0.012(2) -0.024(2)
C7 0.060(3) 0.058(3) 0.052(2) 0.006(2) -0.006(2) -0.018(2)
C8 0.056(3) 0.069(3) 0.047(2) -0.001(2) -0.011(2) -0.014(2)
C9 0.061(3) 0.060(3) 0.056(3) 0.024(2) -0.010(2) -0.012(2)
C10 0.089(4) 0.041(3) 0.099(4) 0.001(2) 0.031(3) 0.011(2)
C11 0.060(3) 0.071(3) 0.034(2) 0.0049(19) 0.0005(18) 0.010(2)
C12 0.062(3) 0.091(4) 0.047(3) -0.004(2) 0.002(2) 0.025(3)
C13 0.135(5) 0.068(3) 0.036(2) 0.013(2) 0.028(3) -0.003(3)
C14 0.191(7) 0.052(3) 0.053(3) 0.018(2) 0.031(4) -0.004(4)
C15 0.071(3) 0.104(4) 0.067(3) 0.000(3) 0.026(3) -0.023(3)
C16 0.066(3) 0.065(3) 0.046(2) -0.009(2) 0.014(2) 0.009(2)
C17 0.122(5) 0.060(3) 0.097(4) -0.003(3) -0.036(4) 0.029(3)
C18 0.107(4) 0.046(3) 0.058(3) -0.005(2) 0.009(3) 0.002(3)
Li1 0.043(3) 0.042(3) 0.037(3) 0.000(3) 0.005(3) 0.001(3)
O1 0.0447(16) 0.066(2) 0.070(2) -0.0046(16) -0.0030(14) -0.0073(14)
O2 0.0502(16) 0.0619(18) 0.0488(16) -0.0136(13) 0.0112(13) -0.0055(14)
O3 0.0660(18) 0.0494(16) 0.0473(16) 0.0093(13) 0.0162(13) 0.0051(14)
C19 0.193(10) 0.163(10) 0.246(13) 0.060(9) 0.005(10) 0.108(8)
C20 0.044(3) 0.180(8) 0.147(7) -0.003(6) -0.028(4) 0.016(4)
C21 0.089(4) 0.089(4) 0.078(4) -0.023(3) 0.015(3) -0.028(3)
C22 0.077(4) 0.092(4) 0.122(5) 0.023(4) -0.004(4) -0.007(3)
C23 0.147(6) 0.093(5) 0.093(5) 0.007(4) 0.049(4) 0.019(4)
C24 0.077(4) 0.142(6) 0.075(4) -0.020(4) 0.019(3) 0.004(4)
C25 0.088(4) 0.110(5) 0.076(4) -0.016(3) 0.010(3) 0.011(4)
C26 0.114(5) 0.067(4) 0.085(4) -0.019(3) 0.012(4) 0.007(3)
C27 0.122(5) 0.096(4) 0.046(3) -0.002(3) 0.006(3) 0.009(4)
C28 0.104(4) 0.093(4) 0.077(4) 0.017(3) 0.034(3) 0.018(3)
C29 0.091(4) 0.071(3) 0.087(4) 0.012(3) 0.009(3) 0.002(3)
C30 0.106(5) 0.072(4) 0.086(4) 0.000(3) 0.004(3) -0.037(3)

loop_
_atom_type_symbol
_atom_type_description
_atom_type_scat_dispersion_real
_atom_type_scat_dispersion_imag
_atom_type_scat_source
C C 0.0033 0.0016 'International Tables Vol C Tables 4.2.6.8 and 6.1.1.4'
H H 0.0000 0.0000 'International Tables Vol C Tables 4.2.6.8 and 6.1.1.4'
N N 0.0061 0.0033 'International Tables Vol C Tables 4.2.6.8 and 6.1.1.4'
Si Si 0.0817 0.0704 'International Tables Vol C Tables 4.2.6.8 and 6.1.1.4'
Dy Dy -0.1892 4.4098 'International Tables Vol C Tables 4.2.6.8 and 6.1.1.4'
Li Li -0.0003 0.0001 'International Tables Vol C Tables 4.2.6.8 and 6.1.1.4'
O O 0.0106 0.0060 'International Tables Vol C Tables 4.2.6.8 and 6.1.1.4'
Cl Cl 0.1484 0.1585 'International Tables Vol C Tables 4.2.6.8 and 6.1.1.4'

loop_
_geom_angle_atom_site_label_1
_geom_angle_atom_site_label_2
_geom_angle_atom_site_label_3
_geom_angle
_geom_angle_site_symmetry_1
_geom_angle_site_symmetry_3
_geom_angle_publ_flag
N3 Dy1 N2 111.88(10) . . ?
N3 Dy1 N1 110.74(11) . . ?
N2 Dy1 N1 113.46(10) . . ?
N3 Dy1 Cl1 106.60(9) . . ?
N2 Dy1 Cl1 108.16(8) . . ?
N1 Dy1 Cl1 105.53(8) . . ?
N1 Si1 C4 113.3(2) . . ?
N1 Si1 C3 112.63(18) . . ?
C4 Si1 C3 107.5(3) . . ?
N1 Si1 C1 104.11(18) . . ?
C4 Si1 C1 109.4(2) . . ?
C3 Si1 C1 109.9(2) . . ?
N1 Si1 Si2 36.05(9) . . ?
C4 Si1 Si2 127.5(2) . . ?
C3 Si1 Si2 122.94(17) . . ?
C1 Si1 Si2 68.13(15) . . ?
N1 Si2 C6 113.90(18) . . ?
N1 Si2 C5 110.98(19) . . ?
C6 Si2 C5 107.0(2) . . ?
N1 Si2 C2 102.73(18) . . ?
C6 Si2 C2 112.9(2) . . ?
C5 Si2 C2 109.3(2) . . ?
N1 Si2 Si1 35.83(10) . . ?
C6 Si2 Si1 139.86(17) . . ?
C5 Si2 Si1 109.54(17) . . ?
C2 Si2 Si1 69.48(15) . . ?
N2 Si3 C10 111.65(18) . . ?
N2 Si3 C9 112.56(17) . . ?
C10 Si3 C9 108.6(2) . . ?
N2 Si3 C7 102.97(17) . . ?
C10 Si3 C7 108.3(2) . . ?
C9 Si3 C7 112.7(2) . . ?
N2 Si3 Si4 36.03(9) . . ?
C10 Si3 Si4 110.10(17) . . ?
C9 Si3 Si4 137.98(16) . . ?
C7 Si3 Si4 69.33(14) . . ?
N2 Si4 C11 113.89(17) . . ?
N2 Si4 C12 113.14(18) . . ?
C11 Si4 C12 107.1(2) . . ?
N2 Si4 C8 103.19(17) . . ?
C11 Si4 C8 110.3(2) . . ?
C12 Si4 C8 109.2(2) . . ?
N2 Si4 Si3 36.11(10) . . ?
C11 Si4 Si3 126.07(14) . . ?
C12 Si4 Si3 125.12(15) . . ?
C8 Si4 Si3 67.08(13) . . ?
N3 Si5 C16 112.91(18) . . ?
N3 Si5 C15 111.8(2) . . ?
C16 Si5 C15 107.6(2) . . ?
N3 Si5 C13 102.1(2) . . ?
C16 Si5 C13 113.2(2) . . ?
C15 Si5 C13 109.2(3) . . ?
N3 Si5 Si6 35.46(10) . . ?
C16 Si5 Si6 137.62(15) . . ?
C15 Si5 Si6 111.25(19) . . ?
C13 Si5 Si6 68.78(16) . . ?
N3 Si6 C17 113.4(2) . . ?
N3 Si6 C18 113.95(19) . . ?
C17 Si6 C18 106.9(3) . . ?
N3 Si6 C14 102.8(2) . . ?
C17 Si6 C14 109.9(3) . . ?
C18 Si6 C14 110.0(3) . . ?
N3 Si6 Si5 35.68(10) . . ?
C17 Si6 Si5 124.90(18) . . ?
C18 Si6 Si5 126.42(19) . . ?
C14 Si6 Si5 67.12(18) . . ?
Li1 Cl1 Dy1 170.69(15) . . ?
Si1 N1 Si2 108.12(15) . . ?
Si1 N1 Dy1 130.66(15) . . ?
Si2 N1 Dy1 120.97(15) . . ?
Si4 N2 Si3 107.86(16) . . ?
Si4 N2 Dy1 132.64(15) . . ?
Si3 N2 Dy1 119.24(14) . . ?
Si6 N3 Si5 108.86(16) . . ?
Si6 N3 Dy1 130.32(16) . . ?
Si5 N3 Dy1 120.81(16) . . ?
C2 C1 Si1 107.1(3) . . ?
C1 C2 Si2 104.9(3) . . ?
C8 C7 Si3 103.7(3) . . ?
C7 C8 Si4 106.7(3) . . ?
C14 C13 Si5 104.0(3) . . ?
C13 C14 Si6 106.3(3) . . ?
O2 Li1 O1 110.1(3) . . ?
O2 Li1 O3 109.1(3) . . ?
O1 Li1 O3 110.4(3) . . ?
O2 Li1 Cl1 106.2(3) . . ?
O1 Li1 Cl1 109.2(3) . . ?
O3 Li1 Cl1 111.8(3) . . ?
C21 O1 C20 116.0(5) . . ?
C21 O1 Li1 123.6(4) . . ?
C20 O1 Li1 120.0(4) . . ?
C25 O2 C24 115.1(4) . . ?
C25 O2 Li1 115.2(3) . . ?
C24 O2 Li1 124.0(4) . . ?
C29 O3 C28 114.3(4) . . ?
C29 O3 Li1 126.5(4) . . ?
C28 O3 Li1 118.6(3) . . ?
C19 C20 O1 119.8(9) . . ?
O1 C21 C22 114.5(5) . . ?
C23 C24 O2 114.0(5) . . ?
O2 C25 C26 113.4(5) . . ?
O3 C28 C27 109.0(5) . . ?
O3 C29 C30 113.8(5) . . ?

loop_
_geom_bond_atom_site_label_1
_geom_bond_atom_site_label_2
_geom_bond_distance
_geom_bond_site_symmetry_2
_geom_bond_publ_flag
Dy1 N3 2.225(3) . ?
Dy1 N2 2.228(3) . ?
Dy1 N1 2.228(3) . ?
Dy1 Cl1 2.6232(9) . ?
Si1 N1 1.720(3) . ?
Si1 C4 1.864(5) . ?
Si1 C3 1.871(5) . ?
Si1 C1 1.883(4) . ?
Si1 Si2 2.7924(15) . ?
Si2 N1 1.729(3) . ?
Si2 C6 1.868(4) . ?
Si2 C5 1.872(5) . ?
Si2 C2 1.880(5) . ?
Si3 N2 1.733(3) . ?
Si3 C10 1.865(5) . ?
Si3 C9 1.872(4) . ?
Si3 C7 1.880(4) . ?
Si3 Si4 2.7993(14) . ?
Si4 N2 1.730(3) . ?
Si4 C11 1.862(4) . ?
Si4 C12 1.868(4) . ?
Si4 C8 1.894(4) . ?
Si5 N3 1.729(3) . ?
Si5 C16 1.868(5) . ?
Si5 C15 1.871(5) . ?
Si5 C13 1.886(5) . ?
Si5 Si6 2.8046(17) . ?
Si6 N3 1.719(3) . ?
Si6 C17 1.853(6) . ?
Si6 C18 1.866(5) . ?
Si6 C14 1.896(6) . ?
Cl1 Li1 2.403(6) . ?
C1 C2 1.547(6) . ?
C7 C8 1.545(6) . ?
C13 C14 1.538(7) . ?
Li1 O2 1.923(6) . ?
Li1 O1 1.926(7) . ?
Li1 O3 1.950(7) . ?
O1 C21 1.415(6) . ?
O1 C20 1.444(7) . ?
O2 C25 1.432(6) . ?
O2 C24 1.455(6) . ?
O3 C29 1.412(6) . ?
O3 C28 1.441(6) . ?
C19 C20 1.343(11) . ?
C21 C22 1.465(8) . ?
C23 C24 1.435(8) . ?
C25 C26 1.469(7) . ?
C27 C28 1.546(8) . ?
C29 C30 1.503(7) . ?
